data_4025321
loop_
_publ_author_name
'Alejandro Dorazco-Gonz\'alez'
'Herbert H\"opfl'
'Felipe Medrano'
'Anatoly K. Yatsimirsky'

_publ_section_title
;
 Recognition of Anions and Neutral Guests by Dicationic
 Pyridine-2,6-dicarboxamide Receptors
;
_journal_name_full 'Journal of Organic Chemistry'
_journal_page_first 2259
_journal_page_last 2273
_journal_paper_doi 10.1021/jo100037m
_journal_volume 75
_journal_year 2010
_chemical_formula_moiety 'C19 H19 N5 O2, 2(Cl)'
_chemical_formula_sum 'C19 H19 Cl2 N5 O2'
_chemical_formula_weight 420.29
_chemical_name_systematic
;
 ?
;
_space_group_IT_number 15
_symmetry_cell_setting monoclinic
_symmetry_space_group_name_Hall '-C 2yc'
_symmetry_space_group_name_H-M 'C 1 2/c 1'
_atom_sites_solution_hydrogens geom
_atom_sites_solution_primary direct
_atom_sites_solution_secondary difmap
_audit_creation_method SHELXL-97
_cell_angle_alpha 90.00
_cell_angle_beta 102.865(2)
_cell_angle_gamma 90.00
_cell_formula_units_Z 4
_cell_length_a 21.817(3)
_cell_length_b 12.9748(19)
_cell_length_c 6.8192(10)
_cell_measurement_reflns_used 2718
_cell_measurement_temperature 100(2)
_cell_measurement_theta_max 28.19
_cell_measurement_theta_min 3.13
_cell_volume 1881.9(5)
_computing_cell_refinement 'Bruker SAINT'
_computing_data_collection 'Bruker SMART'
_computing_data_reduction 'Bruker SAINT'
_computing_molecular_graphics 'Bruker SHELXTL'
_computing_publication_material 'Bruker SHELXTL'
_computing_structure_refinement 'SHELXL-97 (Sheldrick, 1997)'
_computing_structure_solution 'SHELXS-97 (Sheldrick, 1990)'
_diffrn_ambient_temperature 100(2)
_diffrn_measured_fraction_theta_full 0.999
_diffrn_measured_fraction_theta_max 0.999
_diffrn_measurement_device_type 'CCD area detector'
_diffrn_measurement_method 'phi and omega scans'
_diffrn_radiation_monochromator graphite
_diffrn_radiation_source 'fine-focus sealed tube'
_diffrn_radiation_type MoK\a
_diffrn_radiation_wavelength 0.71073
_diffrn_reflns_av_R_equivalents 0.0430
_diffrn_reflns_av_sigmaI/netI 0.0326
_diffrn_reflns_limit_h_max 25
_diffrn_reflns_limit_h_min -25
_diffrn_reflns_limit_k_max 15
_diffrn_reflns_limit_k_min -15
_diffrn_reflns_limit_l_max 8
_diffrn_reflns_limit_l_min -8
_diffrn_reflns_number 8819
_diffrn_reflns_theta_full 25.00
_diffrn_reflns_theta_max 25.00
_diffrn_reflns_theta_min 1.84
_exptl_absorpt_coefficient_mu 0.372
_exptl_absorpt_correction_T_max 0.90
_exptl_absorpt_correction_T_min 0.87
_exptl_absorpt_correction_type multi-scan
_exptl_absorpt_process_details SADABS
_exptl_crystal_colour colorless
_exptl_crystal_density_diffrn 1.483
_exptl_crystal_density_method 'not measured'
_exptl_crystal_description 'rectangular prism'
_exptl_crystal_F_000 872
_exptl_crystal_size_max 0.38
_exptl_crystal_size_mid 0.34
_exptl_crystal_size_min 0.29
_refine_diff_density_max 0.369
_refine_diff_density_min -0.309
_refine_diff_density_rms 0.080
_refine_ls_extinction_method none
_refine_ls_goodness_of_fit_ref 1.151
_refine_ls_hydrogen_treatment mixed
_refine_ls_matrix_type full
_refine_ls_number_parameters 132
_refine_ls_number_reflns 1656
_refine_ls_number_restraints 1
_refine_ls_restrained_S_all 1.151
_refine_ls_R_factor_all 0.0596
_refine_ls_R_factor_gt 0.0555
_refine_ls_shift/su_max 0.000
_refine_ls_shift/su_mean 0.000
_refine_ls_structure_factor_coef Fsqd
_refine_ls_weighting_details 'calc w=1/[\s^2^(Fo^2^)+(0.0519P)^2^+6.5818P] where P=(Fo^2^+2Fc^2^)/3'
_refine_ls_weighting_scheme calc
_refine_ls_wR_factor_gt 0.1240
_refine_ls_wR_factor_ref 0.1262
_reflns_number_gt 1545
_reflns_number_total 1656
_reflns_threshold_expression >2sigma(I)
_cod_data_source_file jo100037m_si_003.cif
_cod_data_source_block 62herbm
_cod_depositor_comments
;
The following automatic conversions were performed:

'_symmetry_cell_setting' value 'Monoclinic' changed to 'monoclinic'
according to the built-in table from CIF Core dictionary named
'cif_core.dic' version 2.4.1 from 2010-06-29.

Automatic conversion script
Id: cif_fix_values 1646 2011-03-28 12:23:43Z adriana 
;
_cod_original_cell_volume 1881.8(5)
_cod_database_code 4025321

loop_
_symmetry_equiv_pos_as_xyz
'x, y, z'
'-x, y, -z+1/2'
'x+1/2, y+1/2, z'
'-x+1/2, y+1/2, -z+1/2'
'-x, -y, -z'
'x, -y, z-1/2'
'-x+1/2, -y+1/2, -z'
'x+1/2, -y+1/2, z-1/2'

loop_
_atom_site_label
_atom_site_type_symbol
_atom_site_fract_x
_atom_site_fract_y
_atom_site_fract_z
_atom_site_U_iso_or_equiv
_atom_site_adp_type
_atom_site_occupancy
_atom_site_symmetry_multiplicity
_atom_site_calc_flag
_atom_site_refinement_flags
_atom_site_disorder_assembly
_atom_site_disorder_group
Cl1 Cl 0.09709(3) 0.17497(5) 0.62613(11) 0.0171(2) Uani 1 1 d . . .
N1 N 0.0000 0.4072(3) 0.2500 0.0124(7) Uani 1 2 d S . .
N2 N 0.10396(11) 0.29950(19) 0.2229(4) 0.0153(6) Uani 1 1 d D . .
H2' H 0.0744(11) 0.278(3) 0.277(5) 0.023 Uiso 1 1 d D . .
N3 N 0.13282(11) 0.13351(18) 0.1491(3) 0.0133(5) Uani 1 1 d . . .
O1 O 0.14784(9) 0.44597(15) 0.1271(3) 0.0162(5) Uani 1 1 d . . .
C1 C 0.04943(13) 0.4618(2) 0.2212(4) 0.0128(6) Uani 1 1 d . . .
C2 C 0.05129(14) 0.5685(2) 0.2183(4) 0.0150(6) Uani 1 1 d . . .
H2 H 0.0872 0.6036 0.1950 0.018 Uiso 1 1 calc R . .
C3 C 0.0000 0.6227(3) 0.2500 0.0138(9) Uani 1 2 d S . .
H3 H 0.0000 0.6959 0.2500 0.017 Uiso 1 2 calc SR . .
C4 C 0.10583(13) 0.4031(2) 0.1866(4) 0.0134(6) Uani 1 1 d . . .
C5 C 0.15122(13) 0.2313(2) 0.2043(4) 0.0142(6) Uani 1 1 d . . .
C6 C 0.21416(14) 0.2567(2) 0.2399(4) 0.0169(6) Uani 1 1 d . . .
H6 H 0.2275 0.3247 0.2801 0.020 Uiso 1 1 calc R . .
C7 C 0.25757(14) 0.1835(2) 0.2171(5) 0.0215(7) Uani 1 1 d . . .
H7 H 0.3009 0.2009 0.2404 0.026 Uiso 1 1 calc R . .
C8 C 0.23801(14) 0.0844(2) 0.1604(5) 0.0216(7) Uani 1 1 d . . .
H8 H 0.2677 0.0333 0.1438 0.026 Uiso 1 1 calc R . .
C9 C 0.17559(14) 0.0608(2) 0.1284(5) 0.0183(7) Uani 1 1 d . . .
H9 H 0.1619 -0.0074 0.0912 0.022 Uiso 1 1 calc R . .
C10 C 0.06552(13) 0.1041(2) 0.1075(5) 0.0186(7) Uani 1 1 d . . .
H10A H 0.0491 0.1150 0.2286 0.028 Uiso 1 1 calc R . .
H10B H 0.0611 0.0312 0.0689 0.028 Uiso 1 1 calc R . .
H10C H 0.0418 0.1465 -0.0023 0.028 Uiso 1 1 calc R . .

loop_
_atom_site_aniso_label
_atom_site_aniso_U_11
_atom_site_aniso_U_22
_atom_site_aniso_U_33
_atom_site_aniso_U_23
_atom_site_aniso_U_13
_atom_site_aniso_U_12
Cl1 0.0186(4) 0.0121(4) 0.0213(4) 0.0005(3) 0.0059(3) -0.0003(3)
N1 0.0144(17) 0.0112(17) 0.0117(17) 0.000 0.0029(13) 0.000
N2 0.0132(12) 0.0126(13) 0.0226(14) -0.0002(10) 0.0091(10) -0.0021(10)
N3 0.0110(12) 0.0136(13) 0.0149(13) 0.0016(10) 0.0018(9) 0.0009(10)
O1 0.0111(10) 0.0170(11) 0.0207(11) 0.0036(9) 0.0040(8) -0.0032(8)
C1 0.0138(15) 0.0152(15) 0.0093(14) -0.0005(11) 0.0024(11) -0.0006(12)
C2 0.0187(16) 0.0139(15) 0.0111(14) -0.0013(11) 0.0006(12) -0.0048(12)
C3 0.018(2) 0.0068(19) 0.014(2) 0.000 -0.0007(16) 0.000
C4 0.0160(15) 0.0130(14) 0.0099(14) -0.0015(11) 0.0003(11) -0.0008(12)
C5 0.0159(15) 0.0153(15) 0.0106(14) 0.0006(11) 0.0010(11) -0.0005(12)
C6 0.0147(15) 0.0176(15) 0.0184(15) 0.0012(12) 0.0035(12) -0.0019(12)
C7 0.0117(15) 0.0264(18) 0.0254(17) 0.0069(14) 0.0022(13) -0.0009(13)
C8 0.0154(16) 0.0189(16) 0.0311(18) 0.0032(14) 0.0067(14) 0.0061(13)
C9 0.0160(15) 0.0142(15) 0.0245(16) 0.0024(12) 0.0039(13) -0.0003(12)
C10 0.0128(15) 0.0156(15) 0.0273(17) -0.0032(13) 0.0043(12) -0.0011(12)

loop_
_atom_type_symbol
_atom_type_description
_atom_type_scat_dispersion_real
_atom_type_scat_dispersion_imag
_atom_type_scat_source
C C 0.0033 0.0016 'International Tables Vol C Tables 4.2.6.8 and 6.1.1.4'
H H 0.0000 0.0000 'International Tables Vol C Tables 4.2.6.8 and 6.1.1.4'
N N 0.0061 0.0033 'International Tables Vol C Tables 4.2.6.8 and 6.1.1.4'
O O 0.0106 0.0060 'International Tables Vol C Tables 4.2.6.8 and 6.1.1.4'
Cl Cl 0.1484 0.1585 'International Tables Vol C Tables 4.2.6.8 and 6.1.1.4'

loop_
_geom_angle_atom_site_label_1
_geom_angle_atom_site_label_2
_geom_angle_atom_site_label_3
_geom_angle
_geom_angle_site_symmetry_1
_geom_angle_site_symmetry_3
_geom_angle_publ_flag
C1 N1 C1 116.2(3) . 2 ?
C4 N2 C5 123.9(2) . . ?
C9 N3 C5 120.7(2) . . ?
C9 N3 C10 118.4(2) . . ?
C5 N3 C10 120.9(2) . . ?
N1 C1 C2 123.9(3) . . ?
N1 C1 C4 117.8(3) . . ?
C2 C1 C4 118.3(3) . . ?
C3 C2 C1 118.7(3) . . ?
C2 C3 C2 118.6(4) 2 . ?
O1 C4 N2 124.3(3) . . ?
O1 C4 C1 121.5(3) . . ?
N2 C4 C1 114.1(2) . . ?
N3 C5 C6 119.5(3) . . ?
N3 C5 N2 116.2(2) . . ?
C6 C5 N2 124.2(3) . . ?
C7 C6 C5 119.9(3) . . ?
C6 C7 C8 119.8(3) . . ?
C9 C8 C7 119.2(3) . . ?
N3 C9 C8 120.9(3) . . ?

loop_
_geom_bond_atom_site_label_1
_geom_bond_atom_site_label_2
_geom_bond_distance
_geom_bond_site_symmetry_2
_geom_bond_publ_flag
N1 C1 1.341(3) . ?
N1 C1 1.341(3) 2 ?
N2 C4 1.370(4) . ?
N2 C5 1.386(4) . ?
N3 C9 1.356(4) . ?
N3 C5 1.358(4) . ?
N3 C10 1.482(4) . ?
O1 C4 1.216(3) . ?
C1 C2 1.385(4) . ?
C1 C4 1.510(4) . ?
C2 C3 1.379(4) . ?
C3 C2 1.379(4) 2 ?
C5 C6 1.380(4) . ?
C6 C7 1.374(4) . ?
C7 C8 1.382(5) . ?
C8 C9 1.365(4) . ?

loop_
_geom_torsion_atom_site_label_1
_geom_torsion_atom_site_label_2
_geom_torsion_atom_site_label_3
_geom_torsion_atom_site_label_4
_geom_torsion
_geom_torsion_site_symmetry_1
_geom_torsion_site_symmetry_2
_geom_torsion_site_symmetry_3
_geom_torsion_site_symmetry_4
_geom_torsion_publ_flag
C1 N1 C1 C2 -0.6(2) 2 . . . ?
C1 N1 C1 C4 -179.5(3) 2 . . . ?
N1 C1 C2 C3 1.1(4) . . . . ?
C4 C1 C2 C3 -179.9(2) . . . . ?
C1 C2 C3 C2 -0.51(18) . . . 2 ?
C5 N2 C4 O1 2.9(5) . . . . ?
C5 N2 C4 C1 -178.8(2) . . . . ?
N1 C1 C4 O1 167.7(2) . . . . ?
C2 C1 C4 O1 -11.3(4) . . . . ?
N1 C1 C4 N2 -10.6(3) . . . . ?
C2 C1 C4 N2 170.3(3) . . . . ?
C9 N3 C5 C6 -0.1(4) . . . . ?
C10 N3 C5 C6 -179.3(3) . . . . ?
C9 N3 C5 N2 -179.5(3) . . . . ?
C10 N3 C5 N2 1.4(4) . . . . ?
C4 N2 C5 N3 -149.2(3) . . . . ?
C4 N2 C5 C6 31.5(4) . . . . ?
N3 C5 C6 C7 0.8(4) . . . . ?
N2 C5 C6 C7 -180.0(3) . . . . ?
C5 C6 C7 C8 -0.6(5) . . . . ?
C6 C7 C8 C9 -0.2(5) . . . . ?
C5 N3 C9 C8 -0.7(4) . . . . ?
C10 N3 C9 C8 178.5(3) . . . . ?
C7 C8 C9 N3 0.9(5) . . . . ?
